data_1529027
loop_
_publ_author_name
'Yang, X.'
'Toby, B.H.'
'Camblor, M.A.'
'Lee, Y.'
'Olson, D.H.'

_publ_section_title
;
 Propene adsorption sites in zeolite ITQ-12: a combined synchrotron x-ray
 and neutron diffraction study
;
_journal_name_full 'J. Phys. Chem. B'
_journal_page_first 7894
_journal_page_last 7899
_journal_volume 109
_journal_year 2005
_chemical_formula_sum 'C1.35 D2.7 O12 Si6'
_chemical_name_systematic 'Si6 O12 (C3 D6)0.45'
_space_group_IT_number 8
_symmetry_space_group_name_Hall 'C -2y'
_symmetry_space_group_name_H-M 'C 1 m 1'
_cell_angle_alpha 90
_cell_angle_beta 105.7386
_cell_angle_gamma 90
_cell_formula_units_Z 4
_cell_length_a 10.43638
_cell_length_b 15.01832
_cell_length_c 8.85531
_cell_volume 1335.918
_citation_journal_id_ASTM JPCBFK
_cod_data_source_file Yang_JPCBFK_2005_618.cif
_cod_data_source_block C1.35D2.7O12Si6
_cod_database_code 1529027

loop_
_symmetry_equiv_pos_as_xyz
x,y,z
x,-y,z
x+1/2,y+1/2,z
x+1/2,-y+1/2,z

loop_
_atom_site_label
_atom_site_type_symbol
_atom_site_fract_x
_atom_site_fract_y
_atom_site_fract_z
_atom_site_occupancy
_atom_site_U_iso_or_equiv
Si5 Si+4 -0.7031 0.39517 -0.6669 1 0.0
D1 D 0.4 0.0495 0.2224 0.225 0.0
O1 O-2 0.6586 0.3399 0.2168 1 0.0
O7 O-2 0.8039 0.3347 0.7666 1 0.0
D8 D 0.5015 -0.0738 0.6827 0.225 0.0
Si4 Si+4 -0.65404 0.23827 -0.0962 1 0.0
C1 C 0.4386 -0.0056 0.304 0.225 0.0
D9 D 0.42 -0.0449 0.4017 0.225 0.0
D2 D 0.4402 -0.0738 0.2589 0.225 0.0
D4 D 0.501 0.1518 0.435 0.225 0.0
O9 O-2 -0.8182 0.3375 -0.7836 1 0.0
D5 D 0.558 0.1109 0.632 0.225 0.0
O5 O-2 0.7302 0.5 0.7458 1 0.0
O11 O-2 -0.6503 0.3352 -0.1731 1 0.0
D10 D 0.441 0.1518 0.506 0.225 0.0
O10 O-2 -0.6228 0.5 -0.2794 1 0.0
D12 D 0.559 0.1178 0.403 0.225 0.0
O4 O-2 0.7444 0.2632 0.0076 1 0.0
O3 O-2 0.6665 0.3687 0.4958 1 0.0
D7 D 0.541 0.0495 0.7193 0.225 0.0
O2 O-2 0.4311 0.3736 0.2812 1 0.0
C4 C 0.503 -0.0056 0.6377 0.225 0.0
O8 O-2 0.602 0.5 0.2531 1 0.0
D3 D 0.522 -0.0449 0.54 0.225 0.0
D11 D 0.383 0.1109 0.309 0.225 0.0
C5 C 0.4584 0.0103 0.4833 0.225 0.0
D6 D 0.383 0.1178 0.539 0.225 0.0
Si1 Si+4 0.64381 0.25094 0.11216 1 0.0
C2 C 0.4833 0.0103 0.4584 0.225 0.0
C6 C 0.4605 0.1037 0.4215 0.225 0.0
O13 O-2 -0.6893 0.3867 -0.4828 1 0.0
Si3 Si+4 0.5873 0.40045 0.3206 1 0.0
Si2 Si+4 0.6883 0.40196 0.6741 1 0.0
O6 O-2 0.5 0.2268 -0.0013 1 0.0
O12 O-2 -0.4497 0.3753 -0.2843 1 0.0
O14 O-2 -0.7353 0.5 -0.6886 1 0.0
Si6 Si+4 -0.6065 0.39416 -0.301 1 0.0
C3 C 0.4812 0.1037 0.5202 0.225 0.0
